data_7233493
loop_
_publ_author_name
'Tomoyuki Kakinuma'
'Hirotaka Kojima'
'Minoru Ashizawa'
'Hidetoshi Matsumoto'
'Takehiko Mori'

_publ_section_title
;
 Correlation of mobility and molecular packing in organic transistors
 based on cycloalkyl naphthalene diimides
;
_journal_name_full 'Journal of Materials Chemistry C'
_journal_page_first 5395
_journal_page_last 5401
_journal_paper_doi 10.1039/C3TC30920G
_journal_volume 1
_journal_year 2013
_chemical_formula_moiety 'C28 H30 N2 O4'
_chemical_formula_sum 'C28 H30 N2 O4'
_chemical_formula_weight 458.56
_space_group_IT_number 2
_space_group_name_Hall '-P 1'
_space_group_name_H-M_alt 'P -1'
_symmetry_cell_setting triclinic
_symmetry_Int_Tables_number 2
_symmetry_space_group_name_Hall '-P 1'
_symmetry_space_group_name_H-M 'P -1'
_atom_sites_solution_hydrogens geom
_atom_sites_solution_primary direct
_atom_sites_solution_secondary difmap
_cell_angle_alpha 90.85(4)
_cell_angle_beta 100.77(4)
_cell_angle_gamma 94.30(3)
_cell_formula_units_Z 1
_cell_length_a 6.211(6)
_cell_length_b 17.454(15)
_cell_length_c 5.236(6)
_cell_measurement_reflns_used 1827
_cell_measurement_temperature 293
_cell_measurement_theta_max 30.60
_cell_measurement_theta_min 3.35
_cell_volume 555.8(10)
_computing_cell_refinement CrystalClear
_computing_data_collection 'CrystalClear (Rigaku/MSC Inc., 2006)'
_computing_data_reduction CrystalClear
_computing_molecular_graphics 'CrystalStructure 4.0'
_computing_publication_material 'CrystalStructure 4.0 (Rigaku, 2010)'
_computing_structure_refinement 'SHELXL97 (Sheldrick, 2008)'
_computing_structure_solution 'Il Milione (Burla, et al., 2007)'
_diffrn_ambient_temperature 293
_diffrn_detector_area_resol_mean 14.629
_diffrn_measured_fraction_theta_full 0.815
_diffrn_measured_fraction_theta_max 0.815
_diffrn_measurement_device_type 'Rigaku Mercury70'
_diffrn_measurement_method \w
_diffrn_radiation_type 'Mo K\a'
_diffrn_radiation_wavelength 0.71070
_diffrn_reflns_av_R_equivalents 0.0888
_diffrn_reflns_limit_h_max 8
_diffrn_reflns_limit_h_min -8
_diffrn_reflns_limit_k_max 24
_diffrn_reflns_limit_k_min -24
_diffrn_reflns_limit_l_max 6
_diffrn_reflns_limit_l_min -6
_diffrn_reflns_number 4273
_diffrn_reflns_theta_full 30.69
_diffrn_reflns_theta_max 30.69
_diffrn_standards_interval_count .
_diffrn_standards_number 0
_exptl_absorpt_coefficient_mu 0.092
_exptl_absorpt_correction_T_max 0.982
_exptl_absorpt_correction_T_min 0.254
_exptl_absorpt_correction_type multi-scan
_exptl_absorpt_process_details 'REQAB (Rigaku, 1998)'
_exptl_crystal_colour colorless
_exptl_crystal_density_diffrn 1.370
_exptl_crystal_density_method 'not measured'
_exptl_crystal_description prism
_exptl_crystal_F_000 244.00
_exptl_crystal_size_max 0.200
_exptl_crystal_size_mid 0.200
_exptl_crystal_size_min 0.200
_refine_diff_density_max 0.340
_refine_diff_density_min -0.420
_refine_ls_extinction_method none
_refine_ls_goodness_of_fit_ref 0.855
_refine_ls_hydrogen_treatment constr
_refine_ls_number_parameters 154
_refine_ls_number_reflns 2811
_refine_ls_number_restraints 0
_refine_ls_R_factor_gt 0.1209
_refine_ls_shift/su_max 0.000
_refine_ls_structure_factor_coef Fsqd
_refine_ls_weighting_details 'w = 1/[\s^2^(Fo^2^)+(0.1576P)^2^+0.0000P] where P=(Fo^2^+2Fc^2^)/3'
_refine_ls_weighting_scheme calc
_refine_ls_wR_factor_ref 0.4078
_reflns_number_gt 554
_reflns_number_total 2811
_reflns_threshold_expression F^2^>2.0\s(F^2^)
_cod_data_source_file 1000003.cif
_cod_data_source_block PCOD1000003
_cod_original_cell_volume 555.7(10)
_cod_database_code 7233493

loop_
_symmetry_equiv_pos_site_id
_symmetry_equiv_pos_as_xyz
1 +X,+Y,+Z
2 -X,-Y,-Z

loop_
_atom_site_label
_atom_site_type_symbol
_atom_site_fract_x
_atom_site_fract_y
_atom_site_fract_z
_atom_site_U_iso_or_equiv
_atom_site_adp_type
_atom_site_occupancy
_atom_site_symmetry_multiplicity
_atom_site_calc_flag
_atom_site_refinement_flags
_atom_site_disorder_assembly
_atom_site_disorder_group
O(1) O 0.0822(8) 0.6222(3) 0.8589(10) 0.0681(15) Uani 1.0 2 d . . .
O(2) O 0.4688(8) 0.7288(3) 0.2845(9) 0.0623(14) Uani 1.0 2 d . . .
N(1) N 0.2971(9) 0.6789(3) 0.5992(10) 0.0512(14) Uani 1.0 2 d . . .
C(1) C 0.2400(11) 0.4769(4) 0.8011(13) 0.0539(17) Uani 1.0 2 d . . .
C(2) C 0.2990(10) 0.5402(4) 0.6786(12) 0.0468(15) Uani 1.0 2 d . . .
C(3) C 0.4581(10) 0.5361(4) 0.5180(12) 0.0473(15) Uani 1.0 2 d . . .
C(4) C 0.5189(10) 0.5992(4) 0.3828(12) 0.0481(16) Uani 1.0 2 d . . .
C(5) C 0.6725(11) 0.5926(4) 0.2253(13) 0.0527(17) Uani 1.0 2 d . . .
C(6) C 0.2197(11) 0.6155(4) 0.7204(13) 0.0543(17) Uani 1.0 2 d . . .
C(7) C 0.4315(11) 0.6742(4) 0.4117(12) 0.0494(16) Uani 1.0 2 d . . .
C(8) C 0.2255(10) 0.7569(4) 0.6586(13) 0.0520(17) Uani 1.0 2 d . . .
C(9) C 0.4153(11) 0.8184(4) 0.7171(14) 0.0560(18) Uani 1.0 2 d . . .
C(10) C 0.3810(12) 0.8799(4) 0.9119(14) 0.063(2) Uani 1.0 2 d . . .
C(11) C 0.2125(14) 0.9357(5) 0.8107(15) 0.074(3) Uani 1.0 2 d . . .
C(12) C -0.0174(13) 0.8985(5) 0.6962(15) 0.073(3) Uani 1.0 2 d . . .
C(13) C -0.0308(12) 0.8566(4) 0.4401(14) 0.069(2) Uani 1.0 2 d . . .
C(14) C 0.0315(12) 0.7738(5) 0.4468(15) 0.068(2) Uani 1.0 2 d . . .
H(1) H 0.1364 0.4801 0.9075 0.0647 Uiso 1.0 2 calc R . .
H(2) H 0.7170 0.6349 0.1370 0.0633 Uiso 1.0 2 calc R . .
H(8) H 0.1669 0.7516 0.8193 0.0624 Uiso 1.0 2 calc R . .
H(9A) H 0.4344 0.8426 0.5565 0.0672 Uiso 1.0 2 calc R . .
H(9B) H 0.5492 0.7943 0.7854 0.0672 Uiso 1.0 2 calc R . .
H(10A) H 0.3372 0.8545 1.0599 0.0762 Uiso 1.0 2 calc R . .
H(10B) H 0.5208 0.9090 0.9741 0.0762 Uiso 1.0 2 calc R . .
H(11A) H 0.2654 0.9659 0.6777 0.0890 Uiso 1.0 2 calc R . .
H(11B) H 0.2007 0.9708 0.9520 0.0890 Uiso 1.0 2 calc R . .
H(12A) H -0.0624 0.8627 0.8196 0.0877 Uiso 1.0 2 calc R . .
H(12B) H -0.1201 0.9382 0.6729 0.0877 Uiso 1.0 2 calc R . .
H(13A) H 0.0635 0.8856 0.3417 0.0824 Uiso 1.0 2 calc R . .
H(13B) H -0.1803 0.8569 0.3443 0.0824 Uiso 1.0 2 calc R . .
H(14A) H 0.0658 0.7602 0.2794 0.0816 Uiso 1.0 2 calc R . .
H(14B) H -0.0956 0.7406 0.4696 0.0816 Uiso 1.0 2 calc R . .

loop_
_atom_site_aniso_label
_atom_site_aniso_U_11
_atom_site_aniso_U_22
_atom_site_aniso_U_33
_atom_site_aniso_U_12
_atom_site_aniso_U_13
_atom_site_aniso_U_23
O(1) 0.061(3) 0.067(4) 0.092(4) 0.016(3) 0.048(3) 0.001(3)
O(2) 0.070(4) 0.067(4) 0.062(3) 0.025(3) 0.034(3) 0.014(3)
N(1) 0.049(3) 0.050(4) 0.062(4) 0.011(3) 0.027(3) 0.005(3)
C(1) 0.048(4) 0.055(5) 0.067(4) 0.005(3) 0.032(4) 0.004(4)
C(2) 0.036(4) 0.046(4) 0.064(4) 0.005(3) 0.024(3) -0.001(3)
C(3) 0.045(4) 0.045(4) 0.058(4) 0.007(3) 0.022(3) 0.006(3)
C(4) 0.044(4) 0.050(4) 0.055(4) 0.013(3) 0.018(3) 0.007(3)
C(5) 0.049(4) 0.052(4) 0.061(4) 0.003(3) 0.022(3) 0.003(3)
C(6) 0.050(4) 0.059(5) 0.061(4) 0.011(4) 0.024(3) 0.004(4)
C(7) 0.047(4) 0.053(5) 0.051(4) 0.007(3) 0.018(3) 0.000(3)
C(8) 0.052(4) 0.042(4) 0.069(4) 0.007(3) 0.025(4) 0.003(3)
C(9) 0.046(4) 0.053(4) 0.072(5) 0.010(3) 0.016(3) 0.000(4)
C(10) 0.066(5) 0.057(5) 0.069(5) 0.009(4) 0.016(4) -0.001(4)
C(11) 0.093(7) 0.063(5) 0.072(5) 0.025(5) 0.023(5) -0.003(4)
C(12) 0.080(6) 0.067(5) 0.081(6) 0.033(4) 0.028(5) 0.002(4)
C(13) 0.058(5) 0.080(6) 0.071(5) 0.020(4) 0.016(4) 0.001(4)
C(14) 0.053(5) 0.085(6) 0.070(5) 0.022(4) 0.016(4) -0.000(4)

loop_
_atom_type_symbol
_atom_type_description
_atom_type_scat_dispersion_real
_atom_type_scat_dispersion_imag
_atom_type_scat_source
C C 0.0033 0.0016
;
International Tables for Crystallography
(1992, Vol. C, Tables 4.2.6.8 and 6.1.1.4)
;
H H 0.0000 0.0000
;
International Tables for Crystallography
(1992, Vol. C, Table 6.1.1.4)
;
N N 0.0061 0.0033
;
International Tables for Crystallography
(1992, Vol. C, Tables 4.2.6.8 and 6.1.1.4)
;
O O 0.0106 0.0060
;
International Tables for Crystallography
(1992, Vol. C, Tables 4.2.6.8 and 6.1.1.4)
;

loop_
_geom_angle_atom_site_label_1
_geom_angle_atom_site_label_2
_geom_angle_atom_site_label_3
_geom_angle
_geom_angle_publ_flag
_geom_angle_site_symmetry_1
_geom_angle_site_symmetry_2
_geom_angle_site_symmetry_3
C(6) N(1) C(7) 123.3(6) yes . . .
C(6) N(1) C(8) 118.9(6) yes . . .
C(7) N(1) C(8) 117.7(6) yes . . .
C(2) C(1) C(5) 122.4(7) yes . . 2_666
C(1) C(2) C(3) 119.2(6) yes . . .
C(1) C(2) C(6) 122.8(7) yes . . .
C(3) C(2) C(6) 117.7(6) yes . . .
C(2) C(3) C(3) 118.5(6) yes . . 2_666
C(2) C(3) C(4) 121.1(6) yes . . .
C(3) C(3) C(4) 120.3(7) yes 2_666 . .
C(3) C(4) C(5) 119.3(6) yes . . .
C(3) C(4) C(7) 121.6(6) yes . . .
C(5) C(4) C(7) 119.1(6) yes . . .
C(1) C(5) C(4) 120.2(7) yes 2_666 . .
O(1) C(6) N(1) 120.1(7) yes . . .
O(1) C(6) C(2) 120.3(6) yes . . .
N(1) C(6) C(2) 119.7(7) yes . . .
O(2) C(7) N(1) 120.8(7) yes . . .
O(2) C(7) C(4) 123.4(7) yes . . .
N(1) C(7) C(4) 115.8(6) yes . . .
N(1) C(8) C(9) 113.0(6) yes . . .
N(1) C(8) C(14) 108.3(5) yes . . .
C(9) C(8) C(14) 116.8(6) yes . . .
C(8) C(9) C(10) 113.0(6) yes . . .
C(9) C(10) C(11) 115.7(6) yes . . .
C(10) C(11) C(12) 115.0(6) yes . . .
C(11) C(12) C(13) 113.8(7) yes . . .
C(12) C(13) C(14) 117.6(6) yes . . .
C(8) C(14) C(13) 115.6(6) yes . . .
C(2) C(1) H(1) 118.798 no . . .
C(5) C(1) H(1) 118.792 no 2_666 . .
C(1) C(5) H(2) 119.915 no 2_666 . .
C(4) C(5) H(2) 119.924 no . . .
N(1) C(8) H(8) 106.004 no . . .
C(9) C(8) H(8) 105.996 no . . .
C(14) C(8) H(8) 105.996 no . . .
C(8) C(9) H(9A) 108.988 no . . .
C(8) C(9) H(9B) 108.989 no . . .
C(10) C(9) H(9A) 108.984 no . . .
C(10) C(9) H(9B) 108.988 no . . .
H(9A) C(9) H(9B) 107.775 no . . .
C(9) C(10) H(10A) 108.339 no . . .
C(9) C(10) H(10B) 108.343 no . . .
C(11) C(10) H(10A) 108.347 no . . .
C(11) C(10) H(10B) 108.349 no . . .
H(10A) C(10) H(10B) 107.430 no . . .
C(10) C(11) H(11A) 108.525 no . . .
C(10) C(11) H(11B) 108.527 no . . .
C(12) C(11) H(11A) 108.527 no . . .
C(12) C(11) H(11B) 108.529 no . . .
H(11A) C(11) H(11B) 107.525 no . . .
C(11) C(12) H(12A) 108.803 no . . .
C(11) C(12) H(12B) 108.805 no . . .
C(13) C(12) H(12A) 108.807 no . . .
C(13) C(12) H(12B) 108.800 no . . .
H(12A) C(12) H(12B) 107.678 no . . .
C(12) C(13) H(13A) 107.920 no . . .
C(12) C(13) H(13B) 107.920 no . . .
C(14) C(13) H(13A) 107.909 no . . .
C(14) C(13) H(13B) 107.910 no . . .
H(13A) C(13) H(13B) 107.202 no . . .
C(8) C(14) H(14A) 108.363 no . . .
C(8) C(14) H(14B) 108.364 no . . .
C(13) C(14) H(14A) 108.375 no . . .
C(13) C(14) H(14B) 108.373 no . . .
H(14A) C(14) H(14B) 107.434 no . . .

loop_
_geom_bond_atom_site_label_1
_geom_bond_atom_site_label_2
_geom_bond_distance
_geom_bond_publ_flag
_geom_bond_site_symmetry_1
_geom_bond_site_symmetry_2
O(1) C(6) 1.230(9) yes . .
O(2) C(7) 1.204(9) yes . .
N(1) C(6) 1.384(9) yes . .
N(1) C(7) 1.407(9) yes . .
N(1) C(8) 1.508(9) yes . .
C(1) C(2) 1.347(10) yes . .
C(1) C(5) 1.381(10) yes . 2_666
C(2) C(3) 1.417(10) yes . .
C(2) C(6) 1.465(10) yes . .
C(3) C(3) 1.422(9) yes . 2_666
C(3) C(4) 1.385(9) yes . .
C(4) C(5) 1.383(10) yes . .
C(4) C(7) 1.469(10) yes . .
C(8) C(9) 1.517(9) yes . .
C(8) C(14) 1.527(10) yes . .
C(9) C(10) 1.523(10) yes . .
C(10) C(11) 1.512(11) yes . .
C(11) C(12) 1.532(11) yes . .
C(12) C(13) 1.504(11) yes . .
C(13) C(14) 1.523(11) yes . .
C(1) H(1) 0.930 no . .
C(5) H(2) 0.930 no . .
C(8) H(8) 0.980 no . .
C(9) H(9A) 0.970 no . .
C(9) H(9B) 0.970 no . .
C(10) H(10A) 0.970 no . .
C(10) H(10B) 0.970 no . .
C(11) H(11A) 0.970 no . .
C(11) H(11B) 0.970 no . .
C(12) H(12A) 0.970 no . .
C(12) H(12B) 0.970 no . .
C(13) H(13A) 0.970 no . .
C(13) H(13B) 0.970 no . .
C(14) H(14A) 0.970 no . .
C(14) H(14B) 0.970 no . .

loop_
_geom_contact_atom_site_label_1
_geom_contact_atom_site_label_2
_geom_contact_distance
_geom_contact_publ_flag
_geom_contact_site_symmetry_1
_geom_contact_site_symmetry_2
O(1) C(1) 2.818(9) no . .
O(1) C(3) 3.591(9) no . .
O(1) C(7) 3.561(9) no . .
O(1) C(8) 2.744(8) no . .
O(1) C(14) 3.435(10) no . .
O(2) C(3) 3.596(8) no . .
O(2) C(5) 2.815(9) no . .
O(2) C(6) 3.536(9) no . .
O(2) C(8) 2.747(9) no . .
O(2) C(9) 2.818(9) no . .
O(2) C(14) 3.143(10) no . .
N(1) C(3) 2.810(9) no . .
C(1) C(3) 2.754(10) no . 2_666
C(2) C(4) 2.798(10) no . 2_666
C(2) C(7) 2.887(10) no . .
C(3) C(5) 2.780(9) no . 2_666
C(4) C(6) 2.819(10) no . .
C(6) C(14) 3.320(11) no . .
C(7) C(9) 2.980(10) no . .
C(7) C(14) 3.168(11) no . .
C(8) C(11) 3.220(10) no . .
C(8) C(12) 3.013(11) no . .
C(9) C(12) 3.106(11) no . .
C(9) C(13) 3.005(10) no . .
C(10) C(13) 3.203(10) no . .
C(10) C(14) 3.370(10) no . .
C(11) C(14) 3.383(11) no . .
O(1) O(2) 3.377(7) no . 1_556
O(1) C(1) 3.326(9) no . 2_567
O(1) C(4) 3.529(8) no . 1_556
O(1) C(5) 3.475(10) no . 1_456
O(1) C(7) 3.345(8) no . 1_556
O(2) O(1) 3.377(7) no . 1_554
O(2) C(6) 3.562(8) no . 1_554
O(2) C(8) 3.402(9) no . 1_554
O(2) C(9) 3.351(9) no . 1_554
O(2) C(10) 3.321(9) no . 1_554
O(2) C(14) 3.466(9) no . 1_655
C(1) O(1) 3.326(9) no . 2_567
C(1) C(1) 3.531(9) no . 2_667
C(1) C(2) 3.598(9) no . 2_667
C(2) C(1) 3.598(9) no . 2_667
C(2) C(5) 3.396(9) no . 1_556
C(4) O(1) 3.529(8) no . 1_554
C(5) O(1) 3.475(10) no . 1_654
C(5) C(2) 3.396(9) no . 1_554
C(5) C(6) 3.532(9) no . 1_554
C(6) O(2) 3.562(8) no . 1_556
C(6) C(5) 3.532(9) no . 1_556
C(7) O(1) 3.345(8) no . 1_554
C(8) O(2) 3.402(9) no . 1_556
C(9) O(2) 3.351(9) no . 1_556
C(10) O(2) 3.321(9) no . 1_556
C(14) O(2) 3.466(9) no . 1_455
O(1) H(1) 2.5368 no . .
O(1) H(8) 2.3028 no . .
O(1) H(14B) 3.0453 no . .
O(2) H(2) 2.5378 no . .
O(2) H(9A) 2.4728 no . .
O(2) H(9B) 2.7877 no . .
O(2) H(14A) 2.5979 no . .
N(1) H(9A) 2.9435 no . .
N(1) H(9B) 2.5212 no . .
N(1) H(14A) 2.5215 no . .
N(1) H(14B) 2.7137 no . .
C(2) H(2) 3.2192 no . 2_666
C(3) H(1) 3.2236 no . .
C(3) H(2) 3.2290 no . .
C(4) H(1) 3.2264 no . 2_666
C(6) H(1) 2.6237 no . .
C(6) H(8) 2.4829 no . .
C(6) H(9B) 3.5771 no . .
C(6) H(14A) 3.5127 no . .
C(6) H(14B) 3.1770 no . .
C(7) H(2) 2.6052 no . .
C(7) H(8) 3.2619 no . .
C(7) H(9A) 3.0235 no . .
C(7) H(9B) 2.8063 no . .
C(7) H(14A) 2.8019 no . .
C(8) H(10A) 2.6406 no . .
C(8) H(10B) 3.3387 no . .
C(8) H(12A) 2.8861 no . .
C(8) H(13A) 2.9395 no . .
C(8) H(13B) 3.3618 no . .
C(9) H(11A) 2.7999 no . .
C(9) H(11B) 3.3778 no . .
C(9) H(12A) 3.2580 no . .
C(9) H(13A) 2.9773 no . .
C(9) H(14A) 2.9559 no . .
C(9) H(14B) 3.3698 no . .
C(10) H(8) 2.5091 no . .
C(10) H(12A) 2.6984 no . .
C(10) H(12B) 3.3680 no . .
C(10) H(13A) 3.2632 no . .
C(11) H(8) 3.2055 no . .
C(11) H(9A) 2.6956 no . .
C(11) H(9B) 3.3683 no . .
C(11) H(13A) 2.5719 no . .
C(11) H(13B) 3.3131 no . .
C(12) H(8) 2.9171 no . .
C(12) H(9A) 3.2425 no . .
C(12) H(10A) 2.7916 no . .
C(12) H(10B) 3.3770 no . .
C(12) H(14A) 3.3622 no . .
C(12) H(14B) 2.9536 no . .
C(13) H(8) 2.8874 no . .
C(13) H(9A) 2.8684 no . .
C(13) H(11A) 2.6682 no . .
C(13) H(11B) 3.3458 no . .
C(14) H(9A) 2.6506 no . .
C(14) H(9B) 3.3593 no . .
C(14) H(12A) 2.6511 no . .
C(14) H(12B) 3.3527 no . .
H(1) H(2) 2.2927 no . 2_666
H(8) H(9A) 2.7747 no . .
H(8) H(9B) 2.4739 no . .
H(8) H(10A) 2.2544 no . .
H(8) H(10B) 3.3754 no . .
H(8) H(12A) 2.4895 no . .
H(8) H(13A) 3.4543 no . .
H(8) H(13B) 3.5963 no . .
H(8) H(14A) 2.7875 no . .
H(8) H(14B) 2.2073 no . .
H(9A) H(10A) 2.8198 no . .
H(9A) H(10B) 2.4091 no . .
H(9A) H(11A) 2.5844 no . .
H(9A) H(11B) 3.5875 no . .
H(9A) H(13A) 2.5397 no . .
H(9A) H(14A) 2.7597 no . .
H(9A) H(14B) 3.5704 no . .
H(9B) H(10A) 2.4026 no . .
H(9B) H(10B) 2.2518 no . .
H(9B) H(11A) 3.5859 no . .
H(10A) H(11A) 2.8090 no . .
H(10A) H(11B) 2.2947 no . .
H(10A) H(12A) 2.5793 no . .
H(10A) H(12B) 3.5862 no . .
H(10B) H(11A) 2.2963 no . .
H(10B) H(11B) 2.3170 no . .
H(10B) H(12A) 3.5879 no . .
H(11A) H(12A) 2.8280 no . .
H(11A) H(12B) 2.4023 no . .
H(11A) H(13A) 2.3383 no . .
H(11A) H(13B) 3.4110 no . .
H(11B) H(12A) 2.4052 no . .
H(11B) H(12B) 2.2684 no . .
H(11B) H(13A) 3.4343 no . .
H(12A) H(13A) 2.7834 no . .
H(12A) H(13B) 2.4578 no . .
H(12A) H(14A) 3.5687 no . .
H(12A) H(14B) 2.7595 no . .
H(12B) H(13A) 2.4487 no . .
H(12B) H(13B) 2.1725 no . .
H(13A) H(14A) 2.2094 no . .
H(13A) H(14B) 2.7844 no . .
H(13B) H(14A) 2.4208 no . .
H(13B) H(14B) 2.2126 no . .
O(1) H(1) 2.6169 no . 2_567
O(1) H(2) 2.9350 no . 1_456
O(1) H(14A) 3.2602 no . 1_556
O(2) H(8) 2.8359 no . 1_554
O(2) H(9B) 2.9794 no . 1_554
O(2) H(10A) 2.6181 no . 1_554
O(2) H(10B) 3.5818 no . 1_554
O(2) H(13B) 2.9731 no . 1_655
O(2) H(14B) 2.6890 no . 1_655
N(1) H(2) 3.5969 no . 1_556
C(1) H(1) 3.1489 no . 2_567
C(2) H(2) 3.4847 no . 1_556
C(3) H(1) 3.5198 no . 1_554
C(3) H(1) 3.5738 no . 2_667
C(4) H(14B) 3.2718 no . 1_655
C(5) H(14B) 3.0077 no . 1_655
C(6) H(1) 3.5534 no . 2_567
C(6) H(2) 3.4223 no . 1_556
C(7) H(8) 3.5641 no . 1_554
C(7) H(14B) 3.0349 no . 1_655
C(8) H(14A) 3.5721 no . 1_556
C(9) H(10A) 3.4585 no . 1_554
C(9) H(12A) 3.2199 no . 1_655
C(9) H(12B) 3.4795 no . 1_655
C(9) H(13B) 3.4909 no . 1_655
C(10) H(9A) 3.4060 no . 1_556
C(10) H(11B) 3.5059 no . 2_677
C(10) H(13A) 3.2627 no . 1_556
C(10) H(13B) 3.2550 no . 1_656
C(10) H(14A) 3.5789 no . 1_556
C(11) H(10B) 3.1470 no . 2_677
C(11) H(11B) 3.5430 no . 2_577
C(11) H(12B) 3.3761 no . 2_576
C(11) H(13A) 3.2033 no . 1_556
C(12) H(9A) 3.4104 no . 1_455
C(12) H(9B) 3.2454 no . 1_455
C(12) H(10B) 3.4654 no . 1_455
C(12) H(11A) 3.3710 no . 2_576
C(12) H(11B) 3.3082 no . 2_577
C(12) H(13A) 3.3361 no . 1_556
C(13) H(9A) 3.4791 no . 1_455
C(13) H(9B) 3.5568 no . 1_455
C(13) H(10A) 3.3010 no . 1_554
C(13) H(10B) 3.5288 no . 1_454
C(13) H(11A) 3.5361 no . 2_576
C(13) H(12A) 3.2211 no . 1_554
C(14) H(2) 3.2109 no . 1_455
C(14) H(8) 3.5631 no . 1_554
C(14) H(10A) 3.2889 no . 1_554
H(1) O(1) 2.6169 no . 2_567
H(1) C(1) 3.1489 no . 2_567
H(1) C(3) 3.5198 no . 1_556
H(1) C(3) 3.5738 no . 2_667
H(1) C(6) 3.5534 no . 2_567
H(1) H(1) 2.2497 no . 2_567
H(2) O(1) 2.9350 no . 1_654
H(2) N(1) 3.5969 no . 1_554
H(2) C(2) 3.4847 no . 1_554
H(2) C(6) 3.4223 no . 1_554
H(2) C(14) 3.2109 no . 1_655
H(2) H(9B) 3.4760 no . 1_554
H(2) H(14A) 2.9445 no . 1_655
H(2) H(14B) 2.5723 no . 1_655
H(8) O(2) 2.8359 no . 1_556
H(8) C(7) 3.5641 no . 1_556
H(8) C(14) 3.5631 no . 1_556
H(8) H(14A) 2.6055 no . 1_556
H(9A) C(10) 3.4060 no . 1_554
H(9A) C(12) 3.4104 no . 1_655
H(9A) C(13) 3.4791 no . 1_655
H(9A) H(10A) 2.5721 no . 1_554
H(9A) H(10B) 3.3981 no . 1_554
H(9A) H(12A) 3.1624 no . 1_655
H(9A) H(12B) 3.0748 no . 1_655
H(9A) H(13B) 2.8168 no . 1_655
H(9B) O(2) 2.9794 no . 1_556
H(9B) C(12) 3.2454 no . 1_655
H(9B) C(13) 3.5568 no . 1_655
H(9B) H(2) 3.4760 no . 1_556
H(9B) H(12A) 2.5835 no . 1_655
H(9B) H(12B) 3.2541 no . 1_655
H(9B) H(13B) 3.2554 no . 1_655
H(9B) H(13B) 3.2203 no . 1_656
H(9B) H(14B) 3.1790 no . 1_655
H(10A) O(2) 2.6181 no . 1_556
H(10A) C(9) 3.4585 no . 1_556
H(10A) C(13) 3.3010 no . 1_556
H(10A) C(14) 3.2889 no . 1_556
H(10A) H(9A) 2.5721 no . 1_556
H(10A) H(13A) 2.5327 no . 1_556
H(10A) H(13B) 3.0838 no . 1_656
H(10A) H(14A) 2.6898 no . 1_556
H(10B) O(2) 3.5818 no . 1_556
H(10B) C(11) 3.1470 no . 2_677
H(10B) C(12) 3.4654 no . 1_655
H(10B) C(13) 3.5288 no . 1_656
H(10B) H(9A) 3.3981 no . 1_556
H(10B) H(10B) 3.2188 no . 2_677
H(10B) H(11A) 2.8984 no . 2_677
H(10B) H(11B) 2.5943 no . 2_677
H(10B) H(12A) 3.0142 no . 1_655
H(10B) H(12B) 2.9812 no . 1_655
H(10B) H(13B) 2.6436 no . 1_656
H(11A) C(12) 3.3710 no . 2_576
H(11A) C(13) 3.5361 no . 2_576
H(11A) H(10B) 2.8984 no . 2_677
H(11A) H(12B) 2.5859 no . 2_576
H(11A) H(13A) 3.4090 no . 2_576
H(11A) H(13B) 3.1771 no . 2_576
H(11B) C(10) 3.5059 no . 2_677
H(11B) C(11) 3.5430 no . 2_577
H(11B) C(12) 3.3082 no . 2_577
H(11B) H(10B) 2.5943 no . 2_677
H(11B) H(11B) 2.8880 no . 2_577
H(11B) H(12A) 3.3578 no . 2_577
H(11B) H(12B) 2.6511 no . 2_577
H(11B) H(13A) 2.7651 no . 1_556
H(11B) H(13A) 3.3353 no . 2_576
H(11B) H(13B) 3.4048 no . 2_576
H(12A) C(9) 3.2199 no . 1_455
H(12A) C(13) 3.2211 no . 1_556
H(12A) H(9A) 3.1624 no . 1_455
H(12A) H(9B) 2.5835 no . 1_455
H(12A) H(10B) 3.0142 no . 1_455
H(12A) H(11B) 3.3578 no . 2_577
H(12A) H(13A) 2.7138 no . 1_556
H(12A) H(13B) 2.9733 no . 1_556
H(12A) H(14A) 3.0407 no . 1_556
H(12B) C(9) 3.4795 no . 1_455
H(12B) C(11) 3.3761 no . 2_576
H(12B) H(9A) 3.0748 no . 1_455
H(12B) H(9B) 3.2541 no . 1_455
H(12B) H(10B) 2.9812 no . 1_455
H(12B) H(11A) 2.5859 no . 2_576
H(12B) H(11B) 2.6511 no . 2_577
H(12B) H(12B) 3.2874 no . 2_576
H(12B) H(13A) 3.0728 no . 2_576
H(13A) C(10) 3.2627 no . 1_554
H(13A) C(11) 3.2033 no . 1_554
H(13A) C(12) 3.3361 no . 1_554
H(13A) H(10A) 2.5327 no . 1_554
H(13A) H(11A) 3.4090 no . 2_576
H(13A) H(11B) 2.7651 no . 1_554
H(13A) H(11B) 3.3353 no . 2_576
H(13A) H(12A) 2.7138 no . 1_554
H(13A) H(12B) 3.0728 no . 2_576
H(13B) O(2) 2.9731 no . 1_455
H(13B) C(9) 3.4909 no . 1_455
H(13B) C(10) 3.2550 no . 1_454
H(13B) H(9A) 2.8168 no . 1_455
H(13B) H(9B) 3.2203 no . 1_454
H(13B) H(9B) 3.2554 no . 1_455
H(13B) H(10A) 3.0838 no . 1_454
H(13B) H(10B) 2.6436 no . 1_454
H(13B) H(11A) 3.1771 no . 2_576
H(13B) H(11B) 3.4048 no . 2_576
H(13B) H(12A) 2.9733 no . 1_554
H(14A) O(1) 3.2602 no . 1_554
H(14A) C(8) 3.5721 no . 1_554
H(14A) C(10) 3.5789 no . 1_554
H(14A) H(2) 2.9445 no . 1_455
H(14A) H(8) 2.6055 no . 1_554
H(14A) H(10A) 2.6898 no . 1_554
H(14A) H(12A) 3.0407 no . 1_554
H(14B) O(2) 2.6890 no . 1_455
H(14B) C(4) 3.2718 no . 1_455
H(14B) C(5) 3.0077 no . 1_455
H(14B) C(7) 3.0349 no . 1_455
H(14B) H(2) 2.5723 no . 1_455
H(14B) H(9B) 3.1790 no . 1_455

loop_
_geom_torsion_atom_site_label_1
_geom_torsion_atom_site_label_2
_geom_torsion_atom_site_label_3
_geom_torsion_atom_site_label_4
_geom_torsion
_geom_torsion_publ_flag
_geom_torsion_site_symmetry_1
_geom_torsion_site_symmetry_2
_geom_torsion_site_symmetry_3
_geom_torsion_site_symmetry_4
C(6) N(1) C(7) O(2) 169.2(5) no . . . .
C(6) N(1) C(7) C(4) -10.4(8) no . . . .
C(7) N(1) C(6) O(1) -171.3(5) no . . . .
C(7) N(1) C(6) C(2) 7.4(8) no . . . .
C(6) N(1) C(8) C(9) 132.6(5) no . . . .
C(6) N(1) C(8) C(14) -96.4(6) no . . . .
C(8) N(1) C(6) O(1) 5.4(8) no . . . .
C(8) N(1) C(6) C(2) -175.9(5) no . . . .
C(7) N(1) C(8) C(9) -50.5(7) no . . . .
C(7) N(1) C(8) C(14) 80.4(6) no . . . .
C(8) N(1) C(7) O(2) -7.5(8) no . . . .
C(8) N(1) C(7) C(4) 172.9(4) no . . . .
C(2) C(1) C(5) C(4) -0.2(9) no . . 2_666 2_666
C(5) C(1) C(2) C(3) -0.6(9) no 2_666 . . .
C(5) C(1) C(2) C(6) -175.3(5) no 2_666 . . .
C(1) C(2) C(3) C(3) 3.0(8) no . . . 2_666
C(1) C(2) C(3) C(4) 178.2(5) no . . . .
C(1) C(2) C(6) O(1) -5.0(9) no . . . .
C(1) C(2) C(6) N(1) 176.3(5) no . . . .
C(3) C(2) C(6) O(1) -179.8(5) no . . . .
C(3) C(2) C(6) N(1) 1.5(8) no . . . .
C(6) C(2) C(3) C(3) 178.0(5) no . . . 2_666
C(6) C(2) C(3) C(4) -6.8(8) no . . . .
C(2) C(3) C(3) C(2) 180(799224) no . . 2_666 2_666
C(2) C(3) C(3) C(4) -4.8(8) no . . 2_666 2_666
C(2) C(3) C(4) C(5) -179.1(5) no . . . .
C(2) C(3) C(4) C(7) 3.7(8) no . . . .
C(3) C(3) C(4) C(5) -4.1(8) no 2_666 . . .
C(3) C(3) C(4) C(7) 178.7(5) no 2_666 . . .
C(4) C(3) C(3) C(2) 4.8(8) no . . 2_666 2_666
C(4) C(3) C(3) C(4) 180(569358) no . . 2_666 2_666
C(3) C(4) C(5) C(1) 1.5(8) no . . . 2_666
C(3) C(4) C(7) O(2) -174.8(5) no . . . .
C(3) C(4) C(7) N(1) 4.8(8) no . . . .
C(5) C(4) C(7) O(2) 8.0(9) no . . . .
C(5) C(4) C(7) N(1) -172.4(5) no . . . .
C(7) C(4) C(5) C(1) 178.8(5) no . . . 2_666
N(1) C(8) C(9) C(10) -148.0(5) no . . . .
N(1) C(8) C(14) C(13) -167.0(5) no . . . .
C(9) C(8) C(14) C(13) -38.2(9) no . . . .
C(14) C(8) C(9) C(10) 85.4(7) no . . . .
C(8) C(9) C(10) C(11) -72.8(7) no . . . .
C(9) C(10) C(11) C(12) 56.2(9) no . . . .
C(10) C(11) C(12) C(13) -71.1(8) no . . . .
C(11) C(12) C(13) C(14) 85.0(8) no . . . .
C(12) C(13) C(14) C(8) -38.2(9) no . . . .
